data_7057123
loop_
_publ_author_name
'Kotov, Vitalii Yu.'
'Ilyukhin, Andrey B.'
'Korlyukov, Alexander A.'
'Smol&#x2019;yakov, Alexander F.'
'Kozyukhin, Sergey A.'

_publ_section_title
;
 Black hybrid iodobismuthate containing linear anionic chains
;
_journal_issue 8
_journal_name_full 'New Journal of Chemistry'
_journal_page_first 6354
_journal_paper_doi 10.1039/C7NJ04948J
_journal_volume 42
_journal_year 2018
_chemical_absolute_configuration unk
_chemical_formula_moiety 'C17 H24 N2, Bi I5'
_chemical_formula_sum 'C17 H24 Bi I5 N2'
_chemical_formula_weight 1099.86
_space_group_IT_number 23
_space_group_name_Hall 'I 2 2'
_space_group_name_H-M_alt 'I 2 2 2'
_symmetry_cell_setting orthorhombic
_symmetry_Int_Tables_number 23
_symmetry_space_group_name_Hall 'I 2 2'
_symmetry_space_group_name_H-M 'I 2 2 2'
_atom_sites_solution_hydrogens mixed
_audit_conform_dict_location ftp://ftp.iucr.org/pub/cif_core.dic
_audit_conform_dict_name cif_core.dic
_audit_conform_dict_version 2.4.3
_audit_creation_date 2017-02-26T22:24:11-00:00
_audit_creation_method 'WinGX routine CIF_UPDATE'
_audit_update_record
;
2017-08-08 deposited with the CCDC.
2018-03-06 downloaded from the CCDC.
;
_cell_angle_alpha 90
_cell_angle_beta 90
_cell_angle_gamma 90
_cell_formula_units_Z 4
_cell_length_a 12.2018(4)
_cell_length_b 13.4499(4)
_cell_length_c 16.2572(5)
_cell_measurement_reflns_used 6484
_cell_measurement_temperature 150(2)
_cell_measurement_theta_max 29.96
_cell_measurement_theta_min 2.51
_cell_volume 2668.02(14)
_computing_cell_refinement 'Bruker SAINT'
_computing_data_collection 'Bruker APEX2'
_computing_data_reduction 'Bruker SAINT'
_computing_molecular_graphics 'Bruker SHELXTL'
_computing_publication_material 'Bruker SHELXTL'
_computing_structure_refinement 'SHELXL-2016/6 (Sheldrick, 2016)'
_computing_structure_solution 'SHELXS-2014 (Sheldrick, 2008)'
_diffrn_ambient_temperature 150(2)
_diffrn_measured_fraction_theta_full 0.999
_diffrn_measured_fraction_theta_max 0.999
_diffrn_measurement_device_type 'Bruker APEX-II CCD'
_diffrn_measurement_method '\f and \w scans'
_diffrn_radiation_monochromator graphite
_diffrn_radiation_type MoK\a
_diffrn_radiation_wavelength 0.71073
_diffrn_reflns_av_R_equivalents 0.0325
_diffrn_reflns_av_unetI/netI 0.0241
_diffrn_reflns_Laue_measured_fraction_full 0.999
_diffrn_reflns_Laue_measured_fraction_max 0.999
_diffrn_reflns_limit_h_max 16
_diffrn_reflns_limit_h_min -16
_diffrn_reflns_limit_k_max 18
_diffrn_reflns_limit_k_min -18
_diffrn_reflns_limit_l_max 22
_diffrn_reflns_limit_l_min -22
_diffrn_reflns_number 18203
_diffrn_reflns_point_group_measured_fraction_full 0.999
_diffrn_reflns_point_group_measured_fraction_max 0.999
_diffrn_reflns_theta_full 25.242
_diffrn_reflns_theta_max 29.569
_diffrn_reflns_theta_min 2.254
_diffrn_standards_number 0
_exptl_absorpt_coefficient_mu 12.399
_exptl_absorpt_correction_T_max 0.0526
_exptl_absorpt_correction_T_min 0.0127
_exptl_absorpt_correction_type multi-scan
_exptl_absorpt_process_details 'SADABS 2014/5'
_exptl_crystal_colour black
_exptl_crystal_density_diffrn 2.738
_exptl_crystal_description block
_exptl_crystal_F_000 1952
_exptl_crystal_size_max 0.3
_exptl_crystal_size_mid 0.12
_exptl_crystal_size_min 0.1
_refine_diff_density_max 2.245
_refine_diff_density_min -2.263
_refine_diff_density_rms 0.213
_refine_ls_abs_structure_details
;
 Refined as an inversion twin.
;
_refine_ls_abs_structure_Flack 0.287(16)
_refine_ls_extinction_method none
_refine_ls_goodness_of_fit_ref 1.387
_refine_ls_hydrogen_treatment constr
_refine_ls_matrix_type full
_refine_ls_number_parameters 127
_refine_ls_number_reflns 3743
_refine_ls_number_restraints 0
_refine_ls_restrained_S_all 1.387
_refine_ls_R_factor_all 0.0454
_refine_ls_R_factor_gt 0.0425
_refine_ls_shift/su_max 0.001
_refine_ls_shift/su_mean 0
_refine_ls_structure_factor_coef Fsqd
_refine_ls_weighting_details 'w=1/[\s^2^(Fo^2^)+(0.0400P)^2^+20.0000P] where P=(Fo^2^+2Fc^2^)/3'
_refine_ls_weighting_scheme calc
_refine_ls_wR_factor_gt 0.1137
_refine_ls_wR_factor_ref 0.1149
_reflns_Friedel_coverage 0.791
_reflns_Friedel_fraction_full 1
_reflns_Friedel_fraction_max 1
_reflns_number_gt 3475
_reflns_number_total 3743
_reflns_threshold_expression 'I > 2\s(I)'
_cod_data_source_file c7nj04948j2.cif
_cod_data_source_block 2
_cod_depositor_comments 'Adding full bibliography for 7057122--7057126.cif.'
_cod_database_code 7057123

loop_
_symmetry_equiv_pos_as_xyz
'x, y, z'
'-x, -y, z'
'-x, y, -z'
'x, -y, -z'
'x+1/2, y+1/2, z+1/2'
'-x+1/2, -y+1/2, z+1/2'
'-x+1/2, y+1/2, -z+1/2'
'x+1/2, -y+1/2, -z+1/2'

loop_
_atom_site_label
_atom_site_type_symbol
_atom_site_fract_x
_atom_site_fract_y
_atom_site_fract_z
_atom_site_U_iso_or_equiv
_atom_site_adp_type
_atom_site_occupancy
_atom_site_site_symmetry_order
_atom_site_calc_flag
_atom_site_refinement_flags_posn
_atom_site_refinement_flags_adp
_atom_site_refinement_flags_occupancy
Bi1 Bi 0 0.27348(14) 0.5 0.0315(3) Uani 0.5 2 d S T P
Bi1B Bi 0 0.23018(13) 0.5 0.0301(3) Uani 0.5 2 d S T P
I1 I 0.07679(7) 0.23116(6) 0.32298(5) 0.03565(19) Uani 1 1 d . . .
I2 I 0.23822(7) 0.27259(8) 0.55456(6) 0.0449(2) Uani 1 1 d . . .
I3 I 0 0.5105(12) 0.5 0.0357(19) Uani 0.5 2 d S T P
I4 I 0 0.0124(8) 0.5 0.0399(16) Uani 0.5 2 d S T P
N1 N 0.2259(9) -0.0567(8) 0.2245(8) 0.036(2) Uani 1 1 d . . .
C1 C 0.3091(14) -0.0003(16) 0.1941(10) 0.053(4) Uani 1 1 d . . .
H1A H 0.323561 -0.001438 0.13671 0.063 Uiso 1 1 calc R U .
C2 C 0.3708(14) 0.0565(12) 0.2427(10) 0.050(4) Uani 1 1 d . . .
H2A H 0.426828 0.096564 0.219275 0.061 Uiso 1 1 calc R U .
C3 C 0.3542(12) 0.0578(10) 0.3269(11) 0.041(3) Uani 1 1 d . . .
C4 C 0.2706(13) 0.0016(18) 0.3576(10) 0.057(4) Uani 1 1 d . . .
H4A H 0.255488 0.001722 0.414902 0.069 Uiso 1 1 calc R U .
C5 C 0.2086(13) -0.0549(14) 0.3056(10) 0.051(4) Uani 1 1 d . . .
H5A H 0.151155 -0.094189 0.327856 0.062 Uiso 1 1 calc R U .
C6 C 0.1590(12) -0.1203(12) 0.1679(10) 0.046(3) Uani 1 1 d . . .
H6A H 0.116167 -0.168655 0.200622 0.055 Uiso 1 1 calc R U .
H6B H 0.208429 -0.158045 0.131089 0.055 Uiso 1 1 calc R U .
C7 C 0.0811(14) -0.0577(11) 0.1162(10) 0.045(3) Uani 1 1 d . . .
H7A H 0.124486 -0.010595 0.082571 0.054 Uiso 1 1 calc R U .
H7B H 0.040657 -0.101845 0.078087 0.054 Uiso 1 1 calc R U .
C8 C 0 0 0.1669(12) 0.035(4) Uani 1 2 d S T P
H8A H 0.03823 0.04612 0.201573 0.042 Uiso 1 1 d R U .
C9 C 0.4249(16) 0.1223(12) 0.3826(10) 0.054(4) Uani 1 1 d . . .
H9A H 0.480897 0.156014 0.34957 0.081 Uiso 1 1 calc R U .
H9B H 0.46052 0.080462 0.424064 0.081 Uiso 1 1 calc R U .
H9C H 0.378803 0.17195 0.409941 0.081 Uiso 1 1 calc R U .

loop_
_atom_site_aniso_label
_atom_site_aniso_U_11
_atom_site_aniso_U_22
_atom_site_aniso_U_33
_atom_site_aniso_U_23
_atom_site_aniso_U_13
_atom_site_aniso_U_12
Bi1 0.0302(7) 0.0352(8) 0.0290(7) 0 -0.0010(6) 0
Bi1B 0.0288(6) 0.0318(8) 0.0298(7) 0 -0.0021(5) 0
I1 0.0361(4) 0.0373(4) 0.0336(3) -0.0025(3) -0.0002(3) -0.0010(4)
I2 0.0337(4) 0.0569(5) 0.0441(4) 0.0037(4) -0.0032(3) -0.0002(4)
I3 0.0474(11) 0.028(6) 0.0320(9) 0 -0.001(2) 0
I4 0.0416(11) 0.034(5) 0.0442(11) 0 0.004(2) 0
N1 0.034(6) 0.034(5) 0.042(6) 0.001(5) 0.005(5) 0.004(4)
C1 0.054(9) 0.064(9) 0.041(8) 0.013(8) 0.026(7) 0.002(9)
C2 0.055(10) 0.049(9) 0.048(9) 0.006(7) 0.013(7) -0.009(7)
C3 0.037(7) 0.037(7) 0.049(8) -0.013(6) 0.000(6) 0.013(5)
C4 0.041(8) 0.093(13) 0.037(7) 0.022(9) 0.005(6) -0.002(9)
C5 0.039(8) 0.071(11) 0.044(9) 0.036(8) 0.006(6) -0.001(7)
C6 0.036(7) 0.048(8) 0.055(9) 0.010(7) 0.004(6) 0.011(6)
C7 0.039(7) 0.045(7) 0.051(8) -0.011(6) 0.009(7) 0.000(6)
C8 0.033(8) 0.037(8) 0.034(9) 0 0 0.008(8)
C9 0.063(10) 0.049(8) 0.051(9) 0.003(7) -0.005(8) 0.016(9)

loop_
_atom_type_symbol
_atom_type_description
_atom_type_scat_dispersion_real
_atom_type_scat_dispersion_imag
_atom_type_scat_source
C C 0.0033 0.0016 'International Tables Vol C Tables 4.2.6.8 and 6.1.1.4'
H H 0 0 'International Tables Vol C Tables 4.2.6.8 and 6.1.1.4'
N N 0.0061 0.0033 'International Tables Vol C Tables 4.2.6.8 and 6.1.1.4'
I I -0.4742 1.8119 'International Tables Vol C Tables 4.2.6.8 and 6.1.1.4'
Bi Bi -4.1077 10.2566 'International Tables Vol C Tables 4.2.6.8 and 6.1.1.4'

loop_
_geom_angle_atom_site_label_1
_geom_angle_atom_site_label_2
_geom_angle_atom_site_label_3
_geom_angle
_geom_angle_site_symmetry_1
_geom_angle_site_symmetry_3
Bi1B Bi1 I3 180 . 2_565
Bi1B Bi1 I2 89.77(4) . .
I3 Bi1 I2 90.23(4) 2_565 .
Bi1B Bi1 I2 89.77(4) . 3_556
I3 Bi1 I2 90.23(4) 2_565 3_556
I2 Bi1 I2 179.55(8) . 3_556
Bi1B Bi1 I1 79.35(4) . 3_556
I3 Bi1 I1 100.65(4) 2_565 3_556
I2 Bi1 I1 91.00(2) . 3_556
I2 Bi1 I1 88.91(2) 3_556 3_556
Bi1B Bi1 I1 79.35(4) . .
I3 Bi1 I1 100.65(4) 2_565 .
I2 Bi1 I1 88.91(2) . .
I2 Bi1 I1 91.00(2) 3_556 .
I1 Bi1 I1 158.69(8) 3_556 .
Bi1B Bi1 I3 180 . .
I3 Bi1 I3 0.0000(10) 2_565 .
I2 Bi1 I3 90.23(4) . .
I2 Bi1 I3 90.23(4) 3_556 .
I1 Bi1 I3 100.65(4) 3_556 .
I1 Bi1 I3 100.65(4) . .
Bi1B Bi1 I4 0.000(3) . .
I3 Bi1 I4 180 2_565 .
I2 Bi1 I4 89.77(4) . .
I2 Bi1 I4 89.77(4) 3_556 .
I1 Bi1 I4 79.35(4) 3_556 .
I1 Bi1 I4 79.35(4) . .
I3 Bi1 I4 180 . .
Bi1B Bi1 I4 0.000(3) . 2
I3 Bi1 I4 180 2_565 2
I2 Bi1 I4 89.77(4) . 2
I2 Bi1 I4 89.77(4) 3_556 2
I1 Bi1 I4 79.35(4) 3_556 2
I1 Bi1 I4 79.35(4) . 2
I3 Bi1 I4 180 . 2
I4 Bi1 I4 0 . 2
Bi1 Bi1B I4 180 . .
Bi1 Bi1B I1 89.75(4) . 3_556
I4 Bi1B I1 90.25(4) . 3_556
Bi1 Bi1B I1 89.75(4) . .
I4 Bi1B I1 90.25(4) . .
I1 Bi1B I1 179.50(8) 3_556 .
Bi1 Bi1B I2 79.37(4) . .
I4 Bi1B I2 100.63(4) . .
I1 Bi1B I2 91.00(2) 3_556 .
I1 Bi1B I2 88.91(2) . .
Bi1 Bi1B I2 79.37(4) . 3_556
I4 Bi1B I2 100.63(4) . 3_556
I1 Bi1B I2 88.91(2) 3_556 3_556
I1 Bi1B I2 91.00(2) . 3_556
I2 Bi1B I2 158.74(8) . 3_556
Bi1 Bi1B I4 180 . 2
I4 Bi1B I4 0 . 2
I1 Bi1B I4 90.25(4) 3_556 2
I1 Bi1B I4 90.25(4) . 2
I2 Bi1B I4 100.63(4) . 2
I2 Bi1B I4 100.63(4) 3_556 2
Bi1 Bi1B I3 0.000(4) . 2_565
I4 Bi1B I3 180 . 2_565
I1 Bi1B I3 89.75(4) 3_556 2_565
I1 Bi1B I3 89.75(4) . 2_565
I2 Bi1B I3 79.37(4) . 2_565
I2 Bi1B I3 79.37(4) 3_556 2_565
I4 Bi1B I3 180 2 2_565
Bi1 Bi1B I3 0.000(4) . .
I4 Bi1B I3 180 . .
I1 Bi1B I3 89.75(4) 3_556 .
I1 Bi1B I3 89.75(4) . .
I2 Bi1B I3 79.37(4) . .
I2 Bi1B I3 79.37(4) 3_556 .
I4 Bi1B I3 180 2 .
I3 Bi1B I3 0.0000(10) 2_565 .
Bi1B I1 Bi1 10.90(3) . .
Bi1 I2 Bi1B 10.86(3) . .
I3 I3 Bi1 180.000(12) 2_565 2_565
I3 I3 Bi1 0.000(12) 2_565 .
Bi1 I3 Bi1 180 2_565 .
I3 I3 Bi1B 180.000(12) 2_565 2_565
Bi1 I3 Bi1B 0 2_565 2_565
Bi1 I3 Bi1B 180 . 2_565
I3 I3 Bi1B 0.000(12) 2_565 .
Bi1 I3 Bi1B 180 2_565 .
Bi1 I3 Bi1B 0 . .
Bi1B I3 Bi1B 180 2_565 .
I4 I4 Bi1B 180 2 .
I4 I4 Bi1B 0.000(4) 2 2
Bi1B I4 Bi1B 180 . 2
I4 I4 Bi1 180 2 .
Bi1B I4 Bi1 0 . .
Bi1B I4 Bi1 180 2 .
I4 I4 Bi1 0.000(4) 2 2
Bi1B I4 Bi1 180 . 2
Bi1B I4 Bi1 0 2 2
Bi1 I4 Bi1 180 . 2
C5 N1 C1 117.8(15) . .
C5 N1 C6 122.1(13) . .
C1 N1 C6 120.1(13) . .
C2 C1 N1 121.7(14) . .
C2 C1 H1A 119.1 . .
N1 C1 H1A 119.1 . .
C1 C2 C3 120.7(15) . .
C1 C2 H2A 119.6 . .
C3 C2 H2A 119.6 . .
C4 C3 C2 117.6(16) . .
C4 C3 C9 121.5(16) . .
C2 C3 C9 120.9(15) . .
C5 C4 C3 119.8(15) . .
C5 C4 H4A 120.1 . .
C3 C4 H4A 120.1 . .
N1 C5 C4 122.3(14) . .
N1 C5 H5A 118.9 . .
C4 C5 H5A 118.9 . .
N1 C6 C7 111.4(13) . .
N1 C6 H6A 109.4 . .
C7 C6 H6A 109.4 . .
N1 C6 H6B 109.4 . .
C7 C6 H6B 109.4 . .
H6A C6 H6B 108 . .
C8 C7 C6 113.2(13) . .
C8 C7 H7A 108.9 . .
C6 C7 H7A 108.9 . .
C8 C7 H7B 108.9 . .
C6 C7 H7B 108.9 . .
H7A C7 H7B 107.8 . .
C7 C8 C7 113.5(18) . 2
C7 C8 H8A 109.6 . .
C7 C8 H8A 108 2 .
C7 C8 H8A 108.0(7) . 2
C7 C8 H8A 109.6(7) 2 2
H8A C8 H8A 107.9 . 2
C3 C9 H9A 109.5 . .
C3 C9 H9B 109.5 . .
H9A C9 H9B 109.5 . .
C3 C9 H9C 109.5 . .
H9A C9 H9C 109.5 . .
H9B C9 H9C 109.5 . .

loop_
_geom_bond_atom_site_label_1
_geom_bond_atom_site_label_2
_geom_bond_distance
_geom_bond_site_symmetry_2
Bi1 Bi1B 0.5824(18) .
Bi1 I3 2.905(16) 2_565
Bi1 I2 3.0390(8) .
Bi1 I2 3.0391(8) 3_556
Bi1 I1 3.0795(9) 3_556
Bi1 I1 3.0796(9) .
Bi1 I3 3.188(16) .
Bi1 I4 3.511(10) .
Bi1 I4 3.845(11) 2
Bi1B I4 2.929(11) .
Bi1B I1 3.0265(8) 3_556
Bi1B I1 3.0265(8) .
Bi1B I2 3.0921(9) .
Bi1B I2 3.0921(9) 3_556
Bi1B I4 3.263(10) 2
Bi1B I3 3.487(16) 2_565
Bi1B I3 3.771(16) .
I3 I3 0.28(3) 2_565
I4 I4 0.33(2) 2
N1 C5 1.33(2) .
N1 C1 1.36(2) .
N1 C6 1.50(2) .
C1 C2 1.33(3) .
C1 H1A 0.95 .
C2 C3 1.38(2) .
C2 H2A 0.95 .
C3 C4 1.37(2) .
C3 C9 1.52(2) .
C4 C5 1.36(3) .
C4 H4A 0.95 .
C5 H5A 0.95 .
C6 C7 1.52(2) .
C6 H6A 0.99 .
C6 H6B 0.99 .
C7 C8 1.503(17) .
C7 H7A 0.99 .
C7 H7B 0.99 .
C8 H8A 0.9597 .
C8 H8A 0.9597 2
C9 H9A 0.98 .
C9 H9B 0.98 .
C9 H9C 0.98 .

loop_
_geom_hbond_atom_site_label_D
_geom_hbond_atom_site_label_H
_geom_hbond_atom_site_label_A
_geom_hbond_distance_DH
_geom_hbond_distance_HA
_geom_hbond_distance_DA
_geom_hbond_angle_DHA
_geom_hbond_site_symmetry_A
C1 H1A I3 0.95 3.1 3.925(14) 146.4 5_544
C1 H1A I3 0.95 3.1 3.925(14) 146.6 6_554
C2 H2A I1 0.95 3.03 3.951(16) 163.5 8
C5 H5A I2 0.95 3.25 3.725(14) 113.2 4_556

loop_
_geom_torsion_atom_site_label_1
_geom_torsion_atom_site_label_2
_geom_torsion_atom_site_label_3
_geom_torsion_atom_site_label_4
_geom_torsion
_geom_torsion_site_symmetry_1
_geom_torsion_site_symmetry_4
I2 Bi1 Bi1B I1 91.06(2) . 3_556
I2 Bi1 Bi1B I1 -88.94(2) 3_556 3_556
I1 Bi1 Bi1B I1 179.999 . 3_556
I4 Bi1 Bi1B I1 0E1(7) . 3_556
I4 Bi1 Bi1B I1 0E1(7) 2 3_556
I2 Bi1 Bi1B I1 -88.94(2) . .
I2 Bi1 Bi1B I1 91.06(2) 3_556 .
I1 Bi1 Bi1B I1 180.001 3_556 .
I4 Bi1 Bi1B I1 0E1(10) . .
I4 Bi1 Bi1B I1 0E1(10) 2 .
I2 Bi1 Bi1B I2 180 3_556 .
I1 Bi1 Bi1B I2 -91.06(2) 3_556 .
I1 Bi1 Bi1B I2 88.94(2) . .
I4 Bi1 Bi1B I2 0E1(10) . .
I4 Bi1 Bi1B I2 0E1(10) 2 .
I2 Bi1 Bi1B I2 180.001 . 3_556
I1 Bi1 Bi1B I2 88.94(2) 3_556 3_556
I1 Bi1 Bi1B I2 -91.06(2) . 3_556
I4 Bi1 Bi1B I2 0(17) . 3_556
I4 Bi1 Bi1B I2 0(17) 2 3_556
I2 Bi1 Bi1B I3 0E1(8) . 2_565
I2 Bi1 Bi1B I3 0E1(10) 3_556 2_565
I1 Bi1 Bi1B I3 0E1(10) 3_556 2_565
I1 Bi1 Bi1B I3 0E1(10) . 2_565
I4 Bi1 Bi1B I3 0E1(10) . 2_565
I4 Bi1 Bi1B I3 0E1(10) 2 2_565
I2 Bi1 Bi1B I3 0E1(8) . .
I2 Bi1 Bi1B I3 0E1(10) 3_556 .
I1 Bi1 Bi1B I3 0E1(10) 3_556 .
I1 Bi1 Bi1B I3 0E1(10) . .
I4 Bi1 Bi1B I3 0E1(10) . .
I4 Bi1 Bi1B I3 0E1(10) 2 .
C5 N1 C1 C2 -1(2) . .
C6 N1 C1 C2 -179.5(16) . .
N1 C1 C2 C3 2(3) . .
C1 C2 C3 C4 -2(3) . .
C1 C2 C3 C9 179.8(16) . .
C2 C3 C4 C5 1(3) . .
C9 C3 C4 C5 179.6(16) . .
C1 N1 C5 C4 0(2) . .
C6 N1 C5 C4 178.9(16) . .
C3 C4 C5 N1 -1(3) . .
C5 N1 C6 C7 107.9(16) . .
C1 N1 C6 C7 -73.7(17) . .
N1 C6 C7 C8 -60.9(16) . .
C6 C7 C8 C7 -176.9(15) . 2
